data_2022688
loop_
_publ_author_name
'Kong, Yu-Jie'
'Wang, Jian-Teng'
'Song, Li'

_publ_section_title
;
 A new heteroleptic cuprous polymer constructed by a cyanopyridine ligand
 exhibiting a supramolecular framework structure and luminescence
;
_journal_coeditor_code OV3163
_journal_issue 11
_journal_name_full 'Acta Crystallographica Section C'
_journal_page_first
;
;
_journal_paper_doi 10.1107/S2053229622009809
_journal_volume 78
_journal_year 2022
_chemical_formula_iupac '[Cu (C6 H4 N2) (C39 H32 O P2)] P F6, 3C H2 Cl2'
_chemical_formula_moiety 'C45 H36 Cu N2 O P2 +, F6 P -, 3(C H2 Cl2)'
_chemical_formula_sum 'C48 H42 Cl6 Cu F6 N2 O P3'
_chemical_formula_weight 1145.98
_chemical_name_systematic
'<i>catena</i>-Poly[[[(9,9-dimethyl-9<i>H</i>-xanthene-4,5-diyl)bis(diphenylphosphane)-\k^2^<i>P</i>,<i>P</i>'](pyridine-3-carbonitrile-\k<i>N</i>^3^)copper(I)] hexafluorophosphate dichloromethane trisolvate]'
_space_group_crystal_system monoclinic
_space_group_IT_number 14
_space_group_name_Hall '-P 2ybc'
_space_group_name_H-M_alt 'P 1 21/c 1'
_atom_sites_solution_hydrogens geom
_atom_sites_solution_primary direct
_audit_creation_method
;
Olex2 1.5
(compiled 2021.08.20 svn.r13c46975 for OlexSys, GUI svn.r6392)
;
_cell_angle_alpha 90
_cell_angle_beta 100.933(4)
_cell_angle_gamma 90
_cell_formula_units_Z 4
_cell_length_a 15.0438(7)
_cell_length_b 13.4200(5)
_cell_length_c 25.3937(9)
_cell_measurement_reflns_used 4906
_cell_measurement_temperature 174.1
_cell_measurement_theta_max 29.5391
_cell_measurement_theta_min 2.8771
_cell_volume 5033.6(4)
_computing_cell_refinement
;
CrysAlis PRO (Agilent, 2011)
;
_computing_data_collection
;
CrysAlis PRO (Agilent, 2011)
;
_computing_data_reduction
;
CrysAlis PRO (Agilent, 2011)
;
_computing_molecular_graphics
;
OLEX2 (Dolomanov <i>et al.</i>, 2009)
;
_computing_publication_material
;
OLEX2 (Dolomanov <i>et al.</i>, 2009)
;
_computing_structure_refinement
;
SHELXL2018 (Sheldrick, 2015)
;
_computing_structure_solution
;
SHELXS (Sheldrick, 2008)
;
_diffrn_ambient_temperature 174.1
_diffrn_detector_area_resol_mean 10.3592
_diffrn_measured_fraction_theta_full 0.997
_diffrn_measured_fraction_theta_max 0.987
_diffrn_measurement_device_type 'Agilent Xcalibur Gemini ultra diffractometer with an Atlas detector'
_diffrn_measurement_method '\w scans'
_diffrn_radiation_monochromator graphite
_diffrn_radiation_type 'Mo K\a'
_diffrn_radiation_wavelength 0.71073
_diffrn_reflns_av_R_equivalents 0.0428
_diffrn_reflns_av_unetI/netI 0.0644
_diffrn_reflns_limit_h_max 19
_diffrn_reflns_limit_h_min -14
_diffrn_reflns_limit_k_max 16
_diffrn_reflns_limit_k_min -17
_diffrn_reflns_limit_l_max 28
_diffrn_reflns_limit_l_min -32
_diffrn_reflns_number 22749
_diffrn_reflns_theta_full 25.242
_diffrn_reflns_theta_max 26.999
_diffrn_reflns_theta_min 2.883
_diffrn_source 'Enhance (Mo) X-ray Source'
_exptl_absorpt_coefficient_mu 0.909
_exptl_absorpt_correction_T_max 1.00000
_exptl_absorpt_correction_T_min 0.78614
_exptl_absorpt_correction_type multi-scan
_exptl_absorpt_process_details
;
(CrysAlis PRO; Agilent, 2011)
;
_exptl_crystal_colour colourless
_exptl_crystal_density_diffrn 1.512
_exptl_crystal_description needle
_exptl_crystal_F_000 2328
_exptl_crystal_size_max 0.49
_exptl_crystal_size_mid 0.36
_exptl_crystal_size_min 0.3
_refine_diff_density_max 0.612
_refine_diff_density_min -0.763
_refine_ls_extinction_method none
_refine_ls_goodness_of_fit_ref 1.078
_refine_ls_hydrogen_treatment constr
_refine_ls_matrix_type full
_refine_ls_number_parameters 616
_refine_ls_number_reflns 10993
_refine_ls_number_restraints 2
_refine_ls_restrained_S_all 1.078
_refine_ls_R_factor_all 0.0871
_refine_ls_R_factor_gt 0.0533
_refine_ls_shift/su_max 0.001
_refine_ls_shift/su_mean 0.000
_refine_ls_structure_factor_coef Fsqd
_refine_ls_weighting_details 'w=1/[\s^2^(Fo^2^)+(0.0634P)^2^+0.8921P] where P=(Fo^2^+2Fc^2^)/3'
_refine_ls_weighting_scheme calc
_refine_ls_wR_factor_gt 0.1276
_refine_ls_wR_factor_ref 0.1455
_reflns_number_gt 7551
_reflns_number_total 10993
_reflns_threshold_expression 'I > 2\s(I)'
_cod_data_source_file ov3163sup1.cif
_cod_data_source_block I
_cod_original_cell_volume 5033.6(3)
_cod_database_code 2022688
_shelx_space_group_comment
;
The symmetry employed for this shelxl refinement is uniquely defined
by the following loop, which should always be used as a source of
symmetry information in preference to the above space-group names.
They are only intended as comments.
;

loop_
_space_group_symop_operation_xyz
'x, y, z'
'-x, y+1/2, -z+1/2'
'-x, -y, -z'
'x, -y-1/2, z-1/2'

loop_
_atom_site_type_symbol
_atom_site_label
_atom_site_fract_x
_atom_site_fract_y
_atom_site_fract_z
_atom_site_U_iso_or_equiv
_atom_site_adp_type
_atom_site_calc_flag
_atom_site_occupancy
_atom_site_disorder_assembly
_atom_site_disorder_group
Cu Cu1 0.16585(2) 0.25474(2) 0.28100(2) 0.02295(11) Uani d 1 . .
P P1 0.24972(5) 0.36313(5) 0.33962(3) 0.02223(18) Uani d 1 . .
P P2 0.20860(5) 0.23639(5) 0.20026(3) 0.02247(18) Uani d 1 . .
O O1 0.23653(14) 0.43915(14) 0.23142(8) 0.0227(4) Uani d 1 . .
N N1 0.12634(17) 0.12360(18) 0.31193(10) 0.0256(5) Uani d 1 . .
N N2 -0.04654(18) -0.16452(19) 0.24208(11) 0.0298(6) Uani d 1 . .
C C1 0.0747(2) 0.0567(2) 0.28148(12) 0.0259(7) Uani d 1 . .
H H1 0.054130 0.070910 0.245384 0.031 Uiso calc 1 . .
C C2 0.0504(2) -0.0333(2) 0.30158(12) 0.0252(6) Uani d 1 . .
C C3 0.0783(2) -0.0551(2) 0.35522(13) 0.0335(8) Uani d 1 . .
H H3 0.061736 -0.114439 0.369663 0.040 Uiso calc 1 . .
C C4 0.1315(3) 0.0139(3) 0.38666(14) 0.0396(8) Uani d 1 . .
H H4 0.152142 0.001710 0.422964 0.048 Uiso calc 1 . .
C C5 0.1536(2) 0.1006(2) 0.36407(12) 0.0292(7) Uani d 1 . .
H H5 0.189672 0.146260 0.385975 0.035 Uiso calc 1 . .
C C6 -0.0042(2) -0.1044(2) 0.26696(13) 0.0278(7) Uani d 1 . .
C C7 0.2280(2) 0.3635(2) 0.40782(12) 0.0255(6) Uani d 1 . .
C C8 0.1431(2) 0.3363(2) 0.41521(13) 0.0306(7) Uani d 1 . .
H H8 0.099883 0.316077 0.385949 0.037 Uiso calc 1 . .
C C9 0.1211(3) 0.3387(3) 0.46602(14) 0.0393(8) Uani d 1 . .
H H9 0.063483 0.320494 0.470698 0.047 Uiso calc 1 . .
C C10 0.1852(3) 0.3683(3) 0.50930(14) 0.0433(9) Uani d 1 . .
H H10 0.170773 0.370819 0.543295 0.052 Uiso calc 1 . .
C C11 0.2701(3) 0.3939(3) 0.50233(13) 0.0461(10) Uani d 1 . .
H H11 0.313220 0.412879 0.531881 0.055 Uiso calc 1 . .
C C12 0.2929(2) 0.3920(2) 0.45220(13) 0.0356(8) Uani d 1 . .
H H12 0.350959 0.409516 0.448006 0.043 Uiso calc 1 . .
C C13 0.3726(2) 0.3568(2) 0.34805(12) 0.0259(7) Uani d 1 . .
C C14 0.4219(2) 0.4255(2) 0.32479(15) 0.0368(8) Uani d 1 . .
H H14 0.392505 0.478233 0.305020 0.044 Uiso calc 1 . .
C C15 0.5150(3) 0.4156(3) 0.33095(18) 0.0522(10) Uani d 1 . .
H H15 0.547777 0.461783 0.315100 0.063 Uiso calc 1 . .
C C16 0.5590(3) 0.3387(3) 0.36014(17) 0.0503(10) Uani d 1 . .
H H16 0.621593 0.333331 0.364719 0.060 Uiso calc 1 . .
C C17 0.5108(3) 0.2695(3) 0.38260(16) 0.0470(10) Uani d 1 . .
H H17 0.540606 0.216483 0.401930 0.056 Uiso calc 1 . .
C C18 0.4177(3) 0.2781(3) 0.37669(14) 0.0379(8) Uani d 1 . .
H H18 0.385225 0.230732 0.392023 0.046 Uiso calc 1 . .
C C19 0.2213(2) 0.4909(2) 0.31782(12) 0.0234(6) Uani d 1 . .
C C20 0.2015(2) 0.5657(2) 0.35142(13) 0.0296(7) Uani d 1 . .
H H20 0.208363 0.553830 0.388047 0.036 Uiso calc 1 . .
C C21 0.1718(2) 0.6578(2) 0.33101(13) 0.0355(8) Uani d 1 . .
H H21 0.158171 0.707144 0.353921 0.043 Uiso calc 1 . .
C C22 0.1623(2) 0.6770(2) 0.27691(13) 0.0323(8) Uani d 1 . .
H H22 0.141102 0.738985 0.263750 0.039 Uiso calc 1 . .
C C23 0.1839(2) 0.6055(2) 0.24150(11) 0.0241(6) Uani d 1 . .
C C24 0.2125(2) 0.5139(2) 0.26349(11) 0.0214(6) Uani d 1 . .
C C25 0.1886(2) 0.4370(2) 0.17910(11) 0.0224(6) Uani d 1 . .
C C26 0.1742(2) 0.3424(2) 0.15639(11) 0.0230(6) Uani d 1 . .
C C27 0.1288(2) 0.3382(2) 0.10334(12) 0.0314(7) Uani d 1 . .
H H27 0.117715 0.276777 0.086416 0.038 Uiso calc 1 . .
C C28 0.1001(2) 0.4243(2) 0.07560(13) 0.0353(8) Uani d 1 . .
H H28 0.070858 0.420023 0.039949 0.042 Uiso calc 1 . .
C C29 0.1138(2) 0.5166(2) 0.09965(12) 0.0307(7) Uani d 1 . .
H H29 0.092873 0.573483 0.080295 0.037 Uiso calc 1 . .
C C30 0.1589(2) 0.5252(2) 0.15293(12) 0.0246(6) Uani d 1 . .
C C31 0.1817(2) 0.6231(2) 0.18225(12) 0.0269(7) Uani d 1 . .
C C32 0.2777(2) 0.6545(3) 0.17542(14) 0.0401(9) Uani d 1 . .
H H32A 0.320009 0.602621 0.188686 0.060 Uiso calc 1 . .
H H32B 0.294793 0.714701 0.195216 0.060 Uiso calc 1 . .
H H32C 0.278075 0.665782 0.138126 0.060 Uiso calc 1 . .
C C33 0.1147(3) 0.7053(2) 0.15961(13) 0.0399(9) Uani d 1 . .
H H33A 0.133383 0.767132 0.177351 0.060 Uiso calc 1 . .
H H33B 0.055405 0.688112 0.165434 0.060 Uiso calc 1 . .
H H33C 0.113367 0.712330 0.121840 0.060 Uiso calc 1 . .
C C34 0.1640(2) 0.1285(2) 0.15984(11) 0.0248(6) Uani d 1 . .
C C35 0.0703(2) 0.1207(2) 0.14226(12) 0.0304(7) Uani d 1 . .
H H35 0.032643 0.171614 0.149842 0.037 Uiso calc 1 . .
C C36 0.0332(2) 0.0384(2) 0.11381(14) 0.0363(8) Uani d 1 . .
H H36 -0.029128 0.033944 0.102196 0.044 Uiso calc 1 . .
C C37 0.0884(3) -0.0371(2) 0.10265(15) 0.0411(9) Uani d 1 . .
H H37 0.063434 -0.092342 0.083159 0.049 Uiso calc 1 . .
C C38 0.1805(3) -0.0311(2) 0.12026(15) 0.0414(9) Uani d 1 . .
H H38 0.217603 -0.082739 0.113043 0.050 Uiso calc 1 . .
C C39 0.2182(2) 0.0515(2) 0.14867(13) 0.0331(7) Uani d 1 . .
H H39 0.280608 0.055129 0.160313 0.040 Uiso calc 1 . .
C C40 0.3290(2) 0.2264(2) 0.20243(12) 0.0274(7) Uani d 1 . .
C C41 0.3693(3) 0.2567(3) 0.16043(15) 0.0410(9) Uani d 1 . .
H H41 0.334636 0.287393 0.130620 0.049 Uiso calc 1 . .
C C42 0.4610(3) 0.2414(3) 0.16263(18) 0.0555(11) Uani d 1 . .
H H42 0.487688 0.261542 0.134212 0.067 Uiso calc 1 . .
C C43 0.5127(3) 0.1965(3) 0.20683(17) 0.0506(10) Uani d 1 . .
H H43 0.574257 0.186527 0.208253 0.061 Uiso calc 1 . .
C C44 0.4736(3) 0.1667(3) 0.24865(15) 0.0444(9) Uani d 1 . .
H H44 0.508551 0.136187 0.278425 0.053 Uiso calc 1 . .
C C45 0.3828(2) 0.1816(2) 0.24669(13) 0.0330(7) Uani d 1 . .
H H45 0.356890 0.161505 0.275408 0.040 Uiso calc 1 . .
P P3 0.16281(7) 0.76254(6) 0.48517(3) 0.0334(2) Uani d 1 . .
F F1 0.24368(18) 0.7780(2) 0.53419(9) 0.0680(7) Uani d 1 . .
F F2 0.22599(16) 0.79945(18) 0.44468(9) 0.0585(6) Uani d 1 . .
F F3 0.13302(17) 0.87603(15) 0.48996(9) 0.0568(6) Uani d 1 . .
F F4 0.08193(16) 0.74881(16) 0.43523(8) 0.0512(6) Uani d 1 . .
F F5 0.09861(18) 0.73188(18) 0.52491(9) 0.0644(7) Uani d 1 . .
F F6 0.19283(19) 0.65160(16) 0.47919(10) 0.0681(7) Uani d 1 . .
Cl Cl3 0.29178(9) 0.12774(8) 0.50002(5) 0.0696(3) Uani d 1 . .
Cl Cl4 0.4125(10) 0.0036(5) 0.5741(7) 0.086(3) Uani d 0.64(4) A 1
C C47 0.3199(4) 0.0072(3) 0.5236(2) 0.0841(17) Uani d 1 . .
H H47A 0.268721 -0.021502 0.536317 0.101 Uiso calc 0.64(4) A 1
H H47B 0.331537 -0.033588 0.494057 0.101 Uiso calc 0.64(4) A 1
H H47C 0.264818 -0.030539 0.523238 0.101 Uiso calc 0.36(4) A 2
H H47D 0.353797 -0.025706 0.499636 0.101 Uiso calc 0.36(4) A 2
Cl Cl1 0.46396(11) 0.78439(10) 0.47403(6) 0.0849(4) Uani d 1 . .
Cl Cl2 0.46180(12) 0.58156(11) 0.43504(6) 0.0979(5) Uani d 1 . .
C C46 0.4231(4) 0.6642(4) 0.4786(2) 0.0731(14) Uani d 1 . .
H H46A 0.357473 0.665541 0.470470 0.088 Uiso calc 1 . .
H H46B 0.441715 0.640420 0.515070 0.088 Uiso calc 1 . .
Cl Cl5 0.27845(10) -0.08039(10) 0.26988(6) 0.0840(4) Uani d 1 . .
Cl Cl6 0.36805(10) 0.00116(11) 0.37195(7) 0.0959(5) Uani d 1 . .
C C48 0.3274(4) -0.1060(4) 0.3385(3) 0.102(2) Uani d 1 . .
H H48A 0.282021 -0.135787 0.356142 0.122 Uiso calc 1 . .
H H48B 0.376469 -0.153414 0.339998 0.122 Uiso calc 1 . .
Cl Cl4A 0.3818(19) 0.0071(10) 0.5860(4) 0.078(3) Uani d 0.36(4) A 2

loop_
_atom_site_aniso_label
_atom_site_aniso_U_11
_atom_site_aniso_U_22
_atom_site_aniso_U_33
_atom_site_aniso_U_12
_atom_site_aniso_U_13
_atom_site_aniso_U_23
Cu1 0.0277(2) 0.01939(19) 0.02133(19) -0.00195(14) 0.00374(16) 0.00040(14)
P1 0.0274(4) 0.0199(4) 0.0190(4) -0.0018(3) 0.0033(3) 0.0001(3)
P2 0.0272(4) 0.0198(4) 0.0199(4) 0.0001(3) 0.0035(3) -0.0012(3)
O1 0.0285(11) 0.0202(10) 0.0187(10) 0.0015(9) 0.0026(9) -0.0011(8)
N1 0.0279(14) 0.0217(12) 0.0263(13) -0.0017(11) 0.0028(11) 0.0018(11)
N2 0.0288(15) 0.0265(14) 0.0338(15) -0.0011(12) 0.0054(12) -0.0013(12)
C1 0.0305(17) 0.0234(15) 0.0229(15) -0.0008(13) 0.0030(13) 0.0016(12)
C2 0.0223(16) 0.0233(15) 0.0298(16) -0.0001(12) 0.0044(13) 0.0004(13)
C3 0.0369(19) 0.0236(15) 0.0376(18) -0.0051(14) 0.0009(16) 0.0073(14)
C4 0.051(2) 0.0366(19) 0.0269(17) -0.0062(17) -0.0027(16) 0.0057(15)
C5 0.0361(19) 0.0245(15) 0.0243(15) -0.0052(14) -0.0014(14) 0.0004(13)
C6 0.0269(17) 0.0232(15) 0.0335(17) 0.0005(13) 0.0064(14) 0.0055(14)
C7 0.0321(17) 0.0215(14) 0.0222(14) 0.0015(13) 0.0037(13) 0.0024(12)
C8 0.0298(18) 0.0357(17) 0.0266(16) 0.0013(14) 0.0059(14) 0.0048(14)
C9 0.042(2) 0.044(2) 0.0365(19) 0.0075(16) 0.0181(17) 0.0105(16)
C10 0.065(3) 0.043(2) 0.0271(18) 0.0076(19) 0.0194(19) 0.0082(16)
C11 0.065(3) 0.049(2) 0.0221(17) -0.010(2) 0.0043(18) -0.0044(16)
C12 0.040(2) 0.0380(19) 0.0287(17) -0.0073(16) 0.0060(15) -0.0030(15)
C13 0.0298(17) 0.0262(15) 0.0216(14) -0.0016(13) 0.0045(13) -0.0055(12)
C14 0.0283(18) 0.0333(18) 0.049(2) -0.0028(14) 0.0070(16) 0.0024(16)
C15 0.036(2) 0.049(2) 0.075(3) -0.0083(18) 0.019(2) -0.001(2)
C16 0.029(2) 0.052(2) 0.068(3) 0.0081(18) 0.005(2) -0.014(2)
C17 0.046(2) 0.043(2) 0.049(2) 0.0177(18) -0.0002(19) -0.0052(18)
C18 0.042(2) 0.0341(18) 0.0358(19) 0.0052(16) 0.0031(17) 0.0021(15)
C19 0.0232(15) 0.0196(14) 0.0269(15) -0.0012(12) 0.0039(13) -0.0024(12)
C20 0.0396(19) 0.0248(15) 0.0266(16) 0.0005(14) 0.0117(15) -0.0012(13)
C21 0.050(2) 0.0281(17) 0.0314(17) 0.0033(15) 0.0157(17) -0.0081(14)
C22 0.044(2) 0.0179(14) 0.0367(18) 0.0070(14) 0.0117(16) 0.0019(13)
C23 0.0273(16) 0.0208(14) 0.0240(15) -0.0027(12) 0.0048(13) -0.0004(12)
C24 0.0230(15) 0.0199(14) 0.0219(14) -0.0011(12) 0.0055(12) -0.0038(12)
C25 0.0229(16) 0.0258(15) 0.0181(14) 0.0016(12) 0.0029(12) 0.0002(12)
C26 0.0276(17) 0.0204(14) 0.0206(14) 0.0014(12) 0.0036(13) 0.0020(12)
C27 0.044(2) 0.0241(15) 0.0260(16) -0.0013(14) 0.0054(15) -0.0011(13)
C28 0.048(2) 0.0360(18) 0.0194(15) 0.0003(16) 0.0009(15) 0.0005(14)
C29 0.0353(19) 0.0286(16) 0.0273(16) 0.0017(14) 0.0038(14) 0.0086(14)
C30 0.0260(16) 0.0225(14) 0.0257(15) 0.0009(13) 0.0063(13) 0.0033(12)
C31 0.0321(18) 0.0202(14) 0.0289(16) 0.0001(13) 0.0072(14) 0.0037(13)
C32 0.050(2) 0.0383(19) 0.0355(19) -0.0153(17) 0.0164(18) -0.0034(15)
C33 0.062(3) 0.0244(16) 0.0328(18) 0.0092(16) 0.0080(18) 0.0070(14)
C34 0.0331(18) 0.0198(14) 0.0219(14) -0.0010(13) 0.0068(13) 0.0004(12)
C35 0.0354(19) 0.0259(16) 0.0313(17) 0.0029(14) 0.0097(15) -0.0042(14)
C36 0.0339(19) 0.0335(18) 0.0402(19) -0.0038(15) 0.0033(16) -0.0045(15)
C37 0.047(2) 0.0300(18) 0.042(2) -0.0086(16) -0.0007(18) -0.0105(16)
C38 0.048(2) 0.0246(16) 0.050(2) 0.0073(16) 0.0048(19) -0.0108(16)
C39 0.0340(19) 0.0273(16) 0.0364(18) 0.0010(14) 0.0027(15) -0.0059(14)
C40 0.0305(18) 0.0243(15) 0.0268(16) -0.0038(13) 0.0041(14) -0.0064(13)
C41 0.038(2) 0.050(2) 0.037(2) 0.0006(17) 0.0135(17) 0.0067(16)
C42 0.045(2) 0.071(3) 0.056(3) -0.005(2) 0.022(2) 0.008(2)
C43 0.031(2) 0.057(2) 0.063(3) 0.0005(18) 0.010(2) -0.008(2)
C44 0.037(2) 0.048(2) 0.044(2) 0.0057(17) -0.0023(18) -0.0043(17)
C45 0.0350(19) 0.0317(17) 0.0319(17) -0.0003(15) 0.0054(15) -0.0029(14)
P3 0.0434(5) 0.0325(5) 0.0244(4) -0.0028(4) 0.0066(4) 0.0004(3)
F1 0.0708(18) 0.0825(17) 0.0407(13) -0.0071(14) -0.0148(12) -0.0022(12)
F2 0.0573(15) 0.0736(16) 0.0501(13) -0.0132(12) 0.0241(12) -0.0031(12)
F3 0.0883(18) 0.0350(11) 0.0497(13) 0.0031(11) 0.0196(13) -0.0022(10)
F4 0.0523(14) 0.0579(14) 0.0382(12) -0.0086(10) -0.0047(11) -0.0052(10)
F5 0.0871(19) 0.0658(15) 0.0483(14) -0.0199(13) 0.0331(14) 0.0093(11)
F6 0.094(2) 0.0380(12) 0.0685(16) 0.0148(12) 0.0060(15) -0.0012(11)
Cl3 0.0781(8) 0.0545(6) 0.0661(7) 0.0026(6) -0.0120(6) 0.0044(5)
Cl4 0.075(4) 0.0541(16) 0.108(5) -0.0025(19) -0.034(3) 0.008(2)
C47 0.096(4) 0.050(3) 0.092(4) 0.003(3) -0.019(3) -0.009(3)
Cl1 0.1132(12) 0.0678(8) 0.0818(9) -0.0204(8) 0.0392(9) -0.0136(7)
Cl2 0.1323(14) 0.0730(9) 0.1017(11) -0.0392(9) 0.0556(10) -0.0242(8)
C46 0.073(3) 0.076(3) 0.074(3) -0.015(3) 0.025(3) 0.001(3)
Cl5 0.0869(10) 0.0683(8) 0.0981(10) -0.0066(7) 0.0208(8) -0.0053(7)
Cl6 0.0721(9) 0.0880(10) 0.1178(13) -0.0015(7) -0.0072(9) -0.0023(9)
C48 0.114(5) 0.056(3) 0.134(6) 0.026(3) 0.018(4) -0.003(3)
Cl4A 0.090(7) 0.068(3) 0.069(4) 0.006(4) -0.005(4) 0.016(2)

loop_
_atom_type_symbol
_atom_type_description
_atom_type_scat_dispersion_real
_atom_type_scat_dispersion_imag
_atom_type_scat_source
C C 0.0033 0.0016 'International Tables Vol C Tables 4.2.6.8 and 6.1.1.4'
H H 0.0000 0.0000 'International Tables Vol C Tables 4.2.6.8 and 6.1.1.4'
Cl Cl 0.1484 0.1585 'International Tables Vol C Tables 4.2.6.8 and 6.1.1.4'
Cu Cu 0.3201 1.2651 'International Tables Vol C Tables 4.2.6.8 and 6.1.1.4'
F F 0.0171 0.0103 'International Tables Vol C Tables 4.2.6.8 and 6.1.1.4'
N N 0.0061 0.0033 'International Tables Vol C Tables 4.2.6.8 and 6.1.1.4'
O O 0.0106 0.0060 'International Tables Vol C Tables 4.2.6.8 and 6.1.1.4'
P P 0.1023 0.0942 'International Tables Vol C Tables 4.2.6.8 and 6.1.1.4'

loop_
_geom_angle_atom_site_label_1
_geom_angle_atom_site_label_2
_geom_angle_atom_site_label_3
_geom_angle_site_symmetry_1
_geom_angle_site_symmetry_3
_geom_angle
_geom_angle_publ_flag
P2 Cu1 P1 . . 116.15(3) y
N1 Cu1 P1 . . 117.36(7) y
N1 Cu1 P2 . . 113.72(7) y
N1 Cu1 N2 . 2 104.84(10) y
N2 Cu1 P1 2 . 101.08(7) y
N2 Cu1 P2 2 . 100.27(8) y
C7 P1 Cu1 . . 116.43(10) ?
C7 P1 C13 . . 104.43(14) ?
C7 P1 C19 . . 102.20(13) ?
C13 P1 Cu1 . . 118.01(10) ?
C13 P1 C19 . . 104.70(14) ?
C19 P1 Cu1 . . 109.36(10) ?
C26 P2 Cu1 . . 111.77(10) ?
C26 P2 C34 . . 104.11(14) ?
C34 P2 Cu1 . . 117.08(10) ?
C40 P2 Cu1 . . 115.69(10) ?
C40 P2 C26 . . 104.10(14) ?
C40 P2 C34 . . 102.57(14) ?
C24 O1 C25 . . 115.7(2) ?
C1 N1 Cu1 . . 122.2(2) ?
C1 N1 C5 . . 116.8(3) ?
C5 N1 Cu1 . . 121.0(2) ?
C6 N2 Cu1 . 2_545 152.1(3) ?
N1 C1 H1 . . 118.7 ?
N1 C1 C2 . . 122.5(3) ?
C2 C1 H1 . . 118.7 ?
C1 C2 C6 . . 120.7(3) ?
C3 C2 C1 . . 119.8(3) ?
C3 C2 C6 . . 119.5(3) ?
C2 C3 H3 . . 121.2 ?
C4 C3 C2 . . 117.7(3) ?
C4 C3 H3 . . 121.2 ?
C3 C4 H4 . . 120.3 ?
C5 C4 C3 . . 119.4(3) ?
C5 C4 H4 . . 120.3 ?
N1 C5 C4 . . 123.8(3) ?
N1 C5 H5 . . 118.1 ?
C4 C5 H5 . . 118.1 ?
N2 C6 C2 . . 175.9(3) ?
C8 C7 P1 . . 117.9(2) ?
C8 C7 C12 . . 119.2(3) ?
C12 C7 P1 . . 123.0(2) ?
C7 C8 H8 . . 119.7 ?
C7 C8 C9 . . 120.7(3) ?
C9 C8 H8 . . 119.7 ?
C8 C9 H9 . . 120.2 ?
C10 C9 C8 . . 119.6(3) ?
C10 C9 H9 . . 120.2 ?
C9 C10 H10 . . 120.0 ?
C11 C10 C9 . . 120.0(3) ?
C11 C10 H10 . . 120.0 ?
C10 C11 H11 . . 119.4 ?
C10 C11 C12 . . 121.2(4) ?
C12 C11 H11 . . 119.4 ?
C7 C12 H12 . . 120.3 ?
C11 C12 C7 . . 119.4(3) ?
C11 C12 H12 . . 120.3 ?
C14 C13 P1 . . 122.1(2) ?
C14 C13 C18 . . 119.0(3) ?
C18 C13 P1 . . 118.8(3) ?
C13 C14 H14 . . 120.0 ?
C13 C14 C15 . . 120.0(3) ?
C15 C14 H14 . . 120.0 ?
C14 C15 H15 . . 119.7 ?
C16 C15 C14 . . 120.5(4) ?
C16 C15 H15 . . 119.7 ?
C15 C16 H16 . . 120.0 ?
C15 C16 C17 . . 119.9(4) ?
C17 C16 H16 . . 120.0 ?
C16 C17 H17 . . 119.9 ?
C16 C17 C18 . . 120.3(4) ?
C18 C17 H17 . . 119.9 ?
C13 C18 C17 . . 120.3(3) ?
C13 C18 H18 . . 119.9 ?
C17 C18 H18 . . 119.9 ?
C20 C19 P1 . . 124.0(2) ?
C20 C19 C24 . . 117.2(3) ?
C24 C19 P1 . . 118.7(2) ?
C19 C20 H20 . . 119.7 ?
C21 C20 C19 . . 120.6(3) ?
C21 C20 H20 . . 119.7 ?
C20 C21 H21 . . 119.8 ?
C22 C21 C20 . . 120.4(3) ?
C22 C21 H21 . . 119.8 ?
C21 C22 H22 . . 119.3 ?
C21 C22 C23 . . 121.4(3) ?
C23 C22 H22 . . 119.3 ?
C22 C23 C31 . . 124.7(3) ?
C24 C23 C22 . . 116.3(3) ?
C24 C23 C31 . . 119.0(3) ?
O1 C24 C19 . . 115.8(2) ?
O1 C24 C23 . . 120.2(2) ?
C23 C24 C19 . . 124.0(3) ?
O1 C25 C26 . . 115.3(2) ?
O1 C25 C30 . . 120.1(3) ?
C30 C25 C26 . . 124.6(3) ?
C25 C26 P2 . . 117.0(2) ?
C27 C26 P2 . . 126.3(2) ?
C27 C26 C25 . . 116.5(3) ?
C26 C27 H27 . . 119.7 ?
C28 C27 C26 . . 120.6(3) ?
C28 C27 H27 . . 119.7 ?
C27 C28 H28 . . 119.3 ?
C29 C28 C27 . . 121.3(3) ?
C29 C28 H28 . . 119.3 ?
C28 C29 H29 . . 119.8 ?
C28 C29 C30 . . 120.5(3) ?
C30 C29 H29 . . 119.8 ?
C25 C30 C29 . . 116.4(3) ?
C25 C30 C31 . . 118.7(3) ?
C29 C30 C31 . . 124.8(3) ?
C23 C31 C32 . . 108.0(3) ?
C23 C31 C33 . . 111.9(3) ?
C30 C31 C23 . . 108.2(2) ?
C30 C31 C32 . . 108.1(2) ?
C30 C31 C33 . . 111.6(3) ?
C33 C31 C32 . . 108.9(3) ?
C31 C32 H32A . . 109.5 ?
C31 C32 H32B . . 109.5 ?
C31 C32 H32C . . 109.5 ?
H32A C32 H32B . . 109.5 ?
H32A C32 H32C . . 109.5 ?
H32B C32 H32C . . 109.5 ?
C31 C33 H33A . . 109.5 ?
C31 C33 H33B . . 109.5 ?
C31 C33 H33C . . 109.5 ?
H33A C33 H33B . . 109.5 ?
H33A C33 H33C . . 109.5 ?
H33B C33 H33C . . 109.5 ?
C35 C34 P2 . . 118.6(2) ?
C39 C34 P2 . . 122.7(2) ?
C39 C34 C35 . . 118.6(3) ?
C34 C35 H35 . . 119.7 ?
C36 C35 C34 . . 120.6(3) ?
C36 C35 H35 . . 119.7 ?
C35 C36 H36 . . 120.0 ?
C37 C36 C35 . . 120.0(3) ?
C37 C36 H36 . . 120.0 ?
C36 C37 H37 . . 120.0 ?
C36 C37 C38 . . 120.1(3) ?
C38 C37 H37 . . 120.0 ?
C37 C38 H38 . . 119.8 ?
C37 C38 C39 . . 120.3(3) ?
C39 C38 H38 . . 119.8 ?
C34 C39 C38 . . 120.4(3) ?
C34 C39 H39 . . 119.8 ?
C38 C39 H39 . . 119.8 ?
C41 C40 P2 . . 122.5(3) ?
C41 C40 C45 . . 118.5(3) ?
C45 C40 P2 . . 118.9(2) ?
C40 C41 H41 . . 119.9 ?
C40 C41 C42 . . 120.2(4) ?
C42 C41 H41 . . 119.9 ?
C41 C42 H42 . . 119.9 ?
C43 C42 C41 . . 120.1(4) ?
C43 C42 H42 . . 119.9 ?
C42 C43 H43 . . 120.0 ?
C44 C43 C42 . . 120.1(4) ?
C44 C43 H43 . . 120.0 ?
C43 C44 H44 . . 120.0 ?
C43 C44 C45 . . 120.0(4) ?
C45 C44 H44 . . 120.0 ?
C40 C45 H45 . . 119.5 ?
C44 C45 C40 . . 121.0(3) ?
C44 C45 H45 . . 119.5 ?
F1 P3 F2 . . 90.18(14) ?
F1 P3 F3 . . 90.01(14) ?
F1 P3 F4 . . 178.91(14) ?
F3 P3 F2 . . 87.90(13) ?
F4 P3 F2 . . 88.94(13) ?
F4 P3 F3 . . 89.31(12) ?
F5 P3 F1 . . 90.20(14) ?
F5 P3 F2 . . 177.03(15) ?
F5 P3 F3 . . 89.16(13) ?
F5 P3 F4 . . 90.64(14) ?
F6 P3 F1 . . 90.45(14) ?
F6 P3 F2 . . 90.84(14) ?
F6 P3 F3 . . 178.65(14) ?
F6 P3 F4 . . 90.21(13) ?
F6 P3 F5 . . 92.10(14) ?
Cl3 C47 H47A . . 108.9 ?
Cl3 C47 H47B . . 108.9 ?
Cl3 C47 H47C . . 109.2 ?
Cl3 C47 H47D . . 109.2 ?
Cl4 C47 Cl3 . . 113.2(3) ?
Cl4 C47 H47A . . 108.9 ?
Cl4 C47 H47B . . 108.9 ?
H47A C47 H47B . . 107.8 ?
H47C C47 H47D . . 107.9 ?
Cl4A C47 Cl3 . . 112.2(5) ?
Cl4A C47 H47C . . 109.2 ?
Cl4A C47 H47D . . 109.2 ?
Cl1 C46 Cl2 . . 112.6(3) ?
Cl1 C46 H46A . . 109.1 ?
Cl1 C46 H46B . . 109.1 ?
Cl2 C46 H46A . . 109.1 ?
Cl2 C46 H46B . . 109.1 ?
H46A C46 H46B . . 107.8 ?
Cl5 C48 H48A . . 109.4 ?
Cl5 C48 H48B . . 109.4 ?
Cl6 C48 Cl5 . . 111.2(3) ?
Cl6 C48 H48A . . 109.4 ?
Cl6 C48 H48B . . 109.4 ?
H48A C48 H48B . . 108.0 ?

loop_
_geom_bond_atom_site_label_1
_geom_bond_atom_site_label_2
_geom_bond_site_symmetry_2
_geom_bond_distance
_geom_bond_publ_flag
Cu1 P1 . 2.2827(8) y
Cu1 P2 . 2.2757(8) y
Cu1 N1 . 2.060(2) y
Cu1 N2 2 2.083(3) y
P1 C7 . 1.822(3) ?
P1 C13 . 1.823(3) ?
P1 C19 . 1.828(3) ?
P2 C26 . 1.820(3) ?
P2 C34 . 1.827(3) ?
P2 C40 . 1.807(3) ?
O1 C24 . 1.383(3) ?
O1 C25 . 1.386(3) ?
N1 C1 . 1.335(4) ?
N1 C5 . 1.346(4) ?
N2 C6 . 1.141(4) ?
C1 H1 . 0.9300 ?
C1 C2 . 1.386(4) ?
C2 C3 . 1.379(4) ?
C2 C6 . 1.444(4) ?
C3 H3 . 0.9300 ?
C3 C4 . 1.376(5) ?
C4 H4 . 0.9300 ?
C4 C5 . 1.365(4) ?
C5 H5 . 0.9300 ?
C7 C8 . 1.376(4) ?
C7 C12 . 1.397(4) ?
C8 H8 . 0.9300 ?
C8 C9 . 1.392(4) ?
C9 H9 . 0.9300 ?
C9 C10 . 1.376(5) ?
C10 H10 . 0.9300 ?
C10 C11 . 1.365(5) ?
C11 H11 . 0.9300 ?
C11 C12 . 1.380(5) ?
C12 H12 . 0.9300 ?
C13 C14 . 1.383(4) ?
C13 C18 . 1.384(5) ?
C14 H14 . 0.9300 ?
C14 C15 . 1.385(5) ?
C15 H15 . 0.9300 ?
C15 C16 . 1.367(6) ?
C16 H16 . 0.9300 ?
C16 C17 . 1.367(6) ?
C17 H17 . 0.9300 ?
C17 C18 . 1.385(5) ?
C18 H18 . 0.9300 ?
C19 C20 . 1.386(4) ?
C19 C24 . 1.395(4) ?
C20 H20 . 0.9300 ?
C20 C21 . 1.381(4) ?
C21 H21 . 0.9300 ?
C21 C22 . 1.378(4) ?
C22 H22 . 0.9300 ?
C22 C23 . 1.394(4) ?
C23 C24 . 1.385(4) ?
C23 C31 . 1.517(4) ?
C25 C26 . 1.394(4) ?
C25 C30 . 1.390(4) ?
C26 C27 . 1.391(4) ?
C27 H27 . 0.9300 ?
C27 C28 . 1.379(4) ?
C28 H28 . 0.9300 ?
C28 C29 . 1.379(4) ?
C29 H29 . 0.9300 ?
C29 C30 . 1.399(4) ?
C30 C31 . 1.516(4) ?
C31 C32 . 1.546(4) ?
C31 C33 . 1.531(4) ?
C32 H32A . 0.9600 ?
C32 H32B . 0.9600 ?
C32 H32C . 0.9600 ?
C33 H33A . 0.9600 ?
C33 H33B . 0.9600 ?
C33 H33C . 0.9600 ?
C34 C35 . 1.399(4) ?
C34 C39 . 1.379(4) ?
C35 H35 . 0.9300 ?
C35 C36 . 1.379(4) ?
C36 H36 . 0.9300 ?
C36 C37 . 1.372(5) ?
C37 H37 . 0.9300 ?
C37 C38 . 1.376(5) ?
C38 H38 . 0.9300 ?
C38 C39 . 1.384(5) ?
C39 H39 . 0.9300 ?
C40 C41 . 1.383(4) ?
C40 C45 . 1.391(5) ?
C41 H41 . 0.9300 ?
C41 C42 . 1.385(5) ?
C42 H42 . 0.9300 ?
C42 C43 . 1.377(6) ?
C43 H43 . 0.9300 ?
C43 C44 . 1.368(5) ?
C44 H44 . 0.9300 ?
C44 C45 . 1.371(5) ?
C45 H45 . 0.9300 ?
P3 F1 . 1.581(2) ?
P3 F2 . 1.605(2) ?
P3 F3 . 1.599(2) ?
P3 F4 . 1.593(2) ?
P3 F5 . 1.578(2) ?
P3 F6 . 1.572(2) ?
Cl3 C47 . 1.749(5) ?
Cl4 C47 . 1.705(8) ?
C47 H47A . 0.9700 ?
C47 H47B . 0.9700 ?
C47 H47C . 0.9700 ?
C47 H47D . 0.9700 ?
C47 Cl4A . 1.679(12) ?
Cl1 C46 . 1.738(5) ?
Cl2 C46 . 1.742(5) ?
C46 H46A . 0.9700 ?
C46 H46B . 0.9700 ?
Cl5 C48 . 1.793(7) ?
Cl6 C48 . 1.722(6) ?
C48 H48A . 0.9700 ?
C48 H48B . 0.9700 ?

loop_
_geom_hbond_atom_site_label_D
_geom_hbond_atom_site_label_H
_geom_hbond_atom_site_label_A
_geom_hbond_site_symmetry_A
_geom_hbond_distance_DH
_geom_hbond_distance_HA
_geom_hbond_distance_DA
_geom_hbond_angle_DHA
_geom_hbond_publ_flag
C3 H3 F4 1_545 0.93 2.46 3.318(4) 153.9 yes
C4 H4 F3 1_545 0.93 2.45 3.207(4) 138.5 yes
C33 H33C F5 4_575 0.96 2.54 3.486(4) 167.8 yes
C37 H37 F5 4_565 0.93 2.50 3.297(4) 143.3 yes
C47 H47C F3 1_545 0.97 2.36 3.290(6) 159.7 yes
C46 H46A F6 . 0.97 2.54 3.472(6) 162.3 yes

loop_
_geom_torsion_atom_site_label_1
_geom_torsion_atom_site_label_2
_geom_torsion_atom_site_label_3
_geom_torsion_atom_site_label_4
_geom_torsion_site_symmetry_1
_geom_torsion_site_symmetry_2
_geom_torsion_site_symmetry_3
_geom_torsion_site_symmetry_4
_geom_torsion
_geom_torsion_publ_flag
Cu1 P1 C7 C8 . . . . -27.7(3) ?
Cu1 P1 C7 C12 . . . . 153.7(2) ?
Cu1 P1 C13 C14 . . . . 103.2(3) ?
Cu1 P1 C13 C18 . . . . -73.9(3) ?
Cu1 P1 C19 C20 . . . . 131.8(3) ?
Cu1 P1 C19 C24 . . . . -43.6(3) ?
Cu1 P2 C26 C25 . . . . 44.3(3) ?
Cu1 P2 C26 C27 . . . . -130.5(3) ?
Cu1 P2 C34 C35 . . . . 62.4(3) ?
Cu1 P2 C34 C39 . . . . -113.6(2) ?
Cu1 P2 C40 C41 . . . . -151.8(2) ?
Cu1 P2 C40 C45 . . . . 31.8(3) ?
Cu1 N1 C1 C2 . . . . 177.7(2) ?
Cu1 N1 C5 C4 . . . . -178.5(3) ?
P1 C7 C8 C9 . . . . -177.5(2) ?
P1 C7 C12 C11 . . . . 177.6(3) ?
P1 C13 C14 C15 . . . . -177.9(3) ?
P1 C13 C18 C17 . . . . 178.2(3) ?
P1 C19 C20 C21 . . . . -173.5(3) ?
P1 C19 C24 O1 . . . . -7.1(4) ?
P1 C19 C24 C23 . . . . 174.4(2) ?
P2 C26 C27 C28 . . . . 174.8(3) ?
P2 C34 C35 C36 . . . . -176.9(3) ?
P2 C34 C39 C38 . . . . 176.5(3) ?
P2 C40 C41 C42 . . . . -175.8(3) ?
P2 C40 C45 C44 . . . . 175.9(3) ?
O1 C25 C26 P2 . . . . 6.6(3) ?
O1 C25 C26 C27 . . . . -178.0(3) ?
O1 C25 C30 C29 . . . . 177.9(3) ?
O1 C25 C30 C31 . . . . 1.4(4) ?
N1 C1 C2 C3 . . . . 1.5(5) ?
N1 C1 C2 C6 . . . . -178.8(3) ?
C1 N1 C5 C4 . . . . 0.0(5) ?
C1 C2 C3 C4 . . . . -1.3(5) ?
C2 C3 C4 C5 . . . . 0.6(5) ?
C3 C4 C5 N1 . . . . 0.0(6) ?
C5 N1 C1 C2 . . . . -0.8(4) ?
C6 C2 C3 C4 . . . . 179.0(3) ?
C7 P1 C13 C14 . . . . -125.7(3) ?
C7 P1 C13 C18 . . . . 57.2(3) ?
C7 P1 C19 C20 . . . . 7.8(3) ?
C7 P1 C19 C24 . . . . -167.5(2) ?
C7 C8 C9 C10 . . . . -0.3(5) ?
C8 C7 C12 C11 . . . . -1.1(5) ?
C8 C9 C10 C11 . . . . -0.8(5) ?
C9 C10 C11 C12 . . . . 0.9(6) ?
C10 C11 C12 C7 . . . . 0.1(5) ?
C12 C7 C8 C9 . . . . 1.2(5) ?
C13 P1 C7 C8 . . . . -159.7(2) ?
C13 P1 C7 C12 . . . . 21.6(3) ?
C13 P1 C19 C20 . . . . -100.8(3) ?
C13 P1 C19 C24 . . . . 83.8(3) ?
C13 C14 C15 C16 . . . . -0.3(6) ?
C14 C13 C18 C17 . . . . 1.1(5) ?
C14 C15 C16 C17 . . . . 1.3(6) ?
C15 C16 C17 C18 . . . . -1.1(6) ?
C16 C17 C18 C13 . . . . -0.1(6) ?
C18 C13 C14 C15 . . . . -0.9(5) ?
C19 P1 C7 C8 . . . . 91.4(3) ?
C19 P1 C7 C12 . . . . -87.2(3) ?
C19 P1 C13 C14 . . . . -18.6(3) ?
C19 P1 C13 C18 . . . . 164.3(3) ?
C19 C20 C21 C22 . . . . -0.7(5) ?
C20 C19 C24 O1 . . . . 177.2(3) ?
C20 C19 C24 C23 . . . . -1.3(5) ?
C20 C21 C22 C23 . . . . -1.3(5) ?
C21 C22 C23 C24 . . . . 1.9(5) ?
C21 C22 C23 C31 . . . . -175.4(3) ?
C22 C23 C24 O1 . . . . -179.0(3) ?
C22 C23 C24 C19 . . . . -0.6(5) ?
C22 C23 C31 C30 . . . . -149.9(3) ?
C22 C23 C31 C32 . . . . 93.3(4) ?
C22 C23 C31 C33 . . . . -26.5(4) ?
C24 O1 C25 C26 . . . . -146.8(3) ?
C24 O1 C25 C30 . . . . 33.4(4) ?
C24 C19 C20 C21 . . . . 1.9(5) ?
C24 C23 C31 C30 . . . . 32.9(4) ?
C24 C23 C31 C32 . . . . -84.0(3) ?
C24 C23 C31 C33 . . . . 156.2(3) ?
C25 O1 C24 C19 . . . . 148.1(3) ?
C25 O1 C24 C23 . . . . -33.3(4) ?
C25 C26 C27 C28 . . . . -0.1(5) ?
C25 C30 C31 C23 . . . . -32.7(4) ?
C25 C30 C31 C32 . . . . 84.0(3) ?
C25 C30 C31 C33 . . . . -156.2(3) ?
C26 P2 C34 C35 . . . . -61.5(3) ?
C26 P2 C34 C39 . . . . 122.5(3) ?
C26 P2 C40 C41 . . . . -28.7(3) ?
C26 P2 C40 C45 . . . . 154.8(2) ?
C26 C25 C30 C29 . . . . -1.9(5) ?
C26 C25 C30 C31 . . . . -178.4(3) ?
C26 C27 C28 C29 . . . . -1.2(5) ?
C27 C28 C29 C30 . . . . 1.1(5) ?
C28 C29 C30 C25 . . . . 0.4(5) ?
C28 C29 C30 C31 . . . . 176.7(3) ?
C29 C30 C31 C23 . . . . 151.1(3) ?
C29 C30 C31 C32 . . . . -92.1(4) ?
C29 C30 C31 C33 . . . . 27.6(4) ?
C30 C25 C26 P2 . . . . -173.6(2) ?
C30 C25 C26 C27 . . . . 1.7(5) ?
C31 C23 C24 O1 . . . . -1.6(4) ?
C31 C23 C24 C19 . . . . 176.9(3) ?
C34 P2 C26 C25 . . . . 171.6(2) ?
C34 P2 C26 C27 . . . . -3.2(3) ?
C34 P2 C40 C41 . . . . 79.6(3) ?
C34 P2 C40 C45 . . . . -96.9(3) ?
C34 C35 C36 C37 . . . . 0.2(5) ?
C35 C34 C39 C38 . . . . 0.6(5) ?
C35 C36 C37 C38 . . . . 0.6(6) ?
C36 C37 C38 C39 . . . . -0.9(6) ?
C37 C38 C39 C34 . . . . 0.3(5) ?
C39 C34 C35 C36 . . . . -0.8(5) ?
C40 P2 C26 C25 . . . . -81.2(3) ?
C40 P2 C26 C27 . . . . 103.9(3) ?
C40 P2 C34 C35 . . . . -169.8(2) ?
C40 P2 C34 C39 . . . . 14.2(3) ?
C40 C41 C42 C43 . . . . -0.4(6) ?
C41 C40 C45 C44 . . . . -0.7(5) ?
C41 C42 C43 C44 . . . . 0.2(6) ?
C42 C43 C44 C45 . . . . -0.2(6) ?
C43 C44 C45 C40 . . . . 0.5(5) ?
C45 C40 C41 C42 . . . . 0.7(5) ?

_cod_database_fobs_code 2022688
